data_2012131
loop_
_publ_author_name
'Nie, Yong'
'Hu, Chun-Hua'
'Li, Xue'
'Yong, Wei'
'Dou, Jian Min'
'Sun, Jie'
'Jin, Ruo-Shui'
'Zheng, Pei-Ju'

_publ_section_title
;
 Three monoalkoxy-substituted <i>nido</i>-platinaboranes:
 [(PPh~3~)~2~PtB~10~H~11~-8-(OCH~3~)],
 [(PPh~3~)~2~PtB~10~H~11~-8-{OCH(CH~3~)~2~}] and
 [(PPh~3~)~2~PtB~10~H~10~-9-{OCH(CH~3~)~2~}]
;
_journal_issue 8
_journal_name_full 'Acta Crystallographica Section C'
_journal_page_first 897
_journal_page_last 899
_journal_paper_doi 10.1107/S0108270101007788
_journal_volume 57
_journal_year 2001
_chemical_formula_iupac '[Pt (C3 H18 B10 O) (C18 H15 P)2] , C H2 Cl2'
_chemical_formula_moiety 'C39 H48 B10 O P2 Pt , C H2 Cl2'
_chemical_formula_sum 'C40 H50 B10 Cl2 O P2 Pt'
_chemical_formula_weight 982.83
_chemical_name_common {(PPh~3~)~2~PtB~10~H~11~-9-[OCH(CH~3~)~2~]}(CH~2~Cl~2~)
_chemical_name_systematic
;
9-isopropoxy-7,7-bis(triphenylphosphorine-P)-
8,9:10,11-di-\m-H-7-platina-nido-undecaborane dichloromethane solvate
;
_space_group_IT_number 14
_symmetry_cell_setting monoclinic
_symmetry_space_group_name_Hall '-P 2yn'
_symmetry_space_group_name_H-M 'P 1 21/n 1'
_audit_creation_method SHELXL97
_cell_angle_alpha 90
_cell_angle_beta 105.94(2)
_cell_angle_gamma 90
_cell_formula_units_Z 4
_cell_length_a 13.435(3)
_cell_length_b 17.864(4)
_cell_length_c 19.383(4)
_cell_measurement_reflns_used 22
_cell_measurement_temperature 293(2)
_cell_measurement_theta_max 10.8
_cell_measurement_theta_min 9.1
_cell_volume 4473.1(17)
_computing_cell_refinement 'MSC/AFC Diffractometer Control Software'
_computing_data_collection
;MSC/AFC Diffractometer Control Software (Molecular Structure Corporation,
 1992)
;
_computing_data_reduction 'TEXSAN (Molecular Structure Corporation, 1985)'
_computing_molecular_graphics 'ZORTEP (Zsolnai, 1994)'
_computing_publication_material SHELXL97
_computing_structure_refinement 'SHELXL97 (Sheldrick, 1997)'
_computing_structure_solution 'SHELXS97 (Sheldrick, 1990)'
_diffrn_ambient_temperature 293(2)
_diffrn_measured_fraction_theta_full .965
_diffrn_measured_fraction_theta_max .965
_diffrn_measurement_device_type 'Rigaku AFC-7R'
_diffrn_measurement_method '\q/2\q scans'
_diffrn_radiation_monochromator graphite
_diffrn_radiation_source 'fine-focus sealed tube'
_diffrn_radiation_type MoK\a
_diffrn_radiation_wavelength .71069
_diffrn_reflns_av_R_equivalents .048
_diffrn_reflns_av_sigmaI/netI .044
_diffrn_reflns_limit_h_max 15
_diffrn_reflns_limit_h_min 0
_diffrn_reflns_limit_k_max 21
_diffrn_reflns_limit_k_min 0
_diffrn_reflns_limit_l_max 22
_diffrn_reflns_limit_l_min -23
_diffrn_reflns_number 8222
_diffrn_reflns_theta_full 25.00
_diffrn_reflns_theta_max 25
_diffrn_reflns_theta_min 2.28
_diffrn_standards_decay_% .33
_diffrn_standards_interval_count 200
_diffrn_standards_number 3
_exptl_absorpt_coefficient_mu 3.359
_exptl_absorpt_correction_T_max .413
_exptl_absorpt_correction_T_min .320
_exptl_absorpt_correction_type '\y scans'
_exptl_absorpt_process_details '(North et al., 1968)'
_exptl_crystal_colour red
_exptl_crystal_density_diffrn 1.459
_exptl_crystal_density_method 'not measured'
_exptl_crystal_description 'square prism'
_exptl_crystal_F_000 1960
_exptl_crystal_size_max .44
_exptl_crystal_size_mid .34
_exptl_crystal_size_min .32
_refine_diff_density_max 2.30
_refine_diff_density_min -.99
_refine_ls_extinction_method none
_refine_ls_goodness_of_fit_ref 1.027
_refine_ls_hydrogen_treatment mixed
_refine_ls_matrix_type full
_refine_ls_number_parameters 549
_refine_ls_number_reflns 7865
_refine_ls_number_restraints 0
_refine_ls_restrained_S_all 1.027
_refine_ls_R_factor_all .057
_refine_ls_R_factor_gt .035
_refine_ls_shift/su_max .002
_refine_ls_shift/su_mean .000
_refine_ls_structure_factor_coef Fsqd
_refine_ls_weighting_details 'w = 1/[\s^2^(Fo^2^)+(0.0575P)^2^+0.5166P] where P=(Fo^2^+2Fc^2^)/3'
_refine_ls_weighting_scheme calc
_refine_ls_wR_factor_ref .096
_reflns_number_gt 6198
_reflns_number_total 7865
_reflns_threshold_expression I>2\s(I)
_cod_data_source_file gd1151.cif
_cod_data_source_block III
_cod_original_sg_symbol_H-M 'P 21/n'
_cod_database_code 2012131
_cod_database_fobs_code 2012131

loop_
_symmetry_equiv_pos_as_xyz
'x, y, z'
'-x+1/2, y+1/2, -z+1/2'
'-x, -y, -z'
'x-1/2, -y-1/2, z-1/2'

loop_
_atom_site_label
_atom_site_fract_x
_atom_site_fract_y
_atom_site_fract_z
_atom_site_U_iso_or_equiv
_atom_site_adp_type
_atom_site_calc_flag
_atom_site_refinement_flags
_atom_site_occupancy
_atom_site_disorder_assembly
_atom_site_disorder_group
_atom_site_type_symbol
Pt7 .201146(14) .819610(10) .119982(10) .02727(8) Uani d . 1 . . Pt
P1 .19465(10) .73495(7) .02513(7) .0310(3) Uani d . 1 . . P
P2 .35817(10) .87605(7) .12119(7) .0303(3) Uani d . 1 . . P
O1 -.1650(3) .8291(2) .0655(2) .0497(11) Uani d . 1 . . O
C1 -.1979(5) .7704(3) .0141(3) .0497(15) Uani d . 1 . . C
H1F -.1408 .7568 -.0059 .060 Uiso calc R 1 . . H
C2 -.2870(6) .8008(5) -.0450(4) .075(2) Uani d . 1 . . C
H2A -.2641 .8436 -.0665 .112 Uiso calc R 1 . . H
H2B -.3424 .8153 -.0253 .112 Uiso calc R 1 . . H
H2C -.3111 .7629 -.0808 .112 Uiso calc R 1 . . H
C3 -.2298(6) .7022(4) .0496(5) .076(2) Uani d . 1 . . C
H3A -.1715 .6844 .0867 .114 Uiso calc R 1 . . H
H3B -.2532 .6636 .0145 .114 Uiso calc R 1 . . H
H3C -.2847 .7156 .0702 .114 Uiso calc R 1 . . H
C11 .2903(4) .7349(3) -.0265(3) .0350(11) Uani d . 1 . . C
C12 .3851(4) .6994(3) .0026(3) .0450(14) Uani d . 1 . . C
H12 .3998 .6786 .0482 .054 Uiso calc R 1 . . H
C13 .4571(5) .6951(4) -.0362(4) .0598(18) Uani d . 1 . . C
H13 .5203 .6716 -.0165 .072 Uiso calc R 1 . . H
C14 .4359(5) .7252(5) -.1035(4) .066(2) Uani d . 1 . . C
H14 .4847 .7223 -.1294 .079 Uiso calc R 1 . . H
C15 .3430(5) .7598(4) -.1329(3) .0595(17) Uani d . 1 . . C
H15 .3288 .7802 -.1787 .071 Uiso calc R 1 . . H
C16 .2699(5) .7646(4) -.0946(3) .0482(14) Uani d . 1 . . C
H16 .2067 .7879 -.1150 .058 Uiso calc R 1 . . H
C21 .0730(4) .7540(3) -.0436(3) .0347(11) Uani d . 1 . . C
C22 .0041(5) .6991(3) -.0763(3) .0471(15) Uani d . 1 . . C
H22 .0176 .6492 -.0631 .057 Uiso calc R 1 . . H
C23 -.0861(5) .7180(4) -.1295(4) .0608(19) Uani d . 1 . . C
H23 -.1321 .6807 -.1517 .073 Uiso calc R 1 . . H
C24 -.1070(5) .7915(5) -.1490(3) .0596(18) Uani d . 1 . . C
H24 -.1669 .8040 -.1843 .072 Uiso calc R 1 . . H
C25 -.0389(5) .8462(4) -.1159(3) .0545(16) Uani d . 1 . . C
H25 -.0533 .8961 -.1285 .065 Uiso calc R 1 . . H
C26 .0509(4) .8277(3) -.0641(3) .0425(13) Uani d . 1 . . C
H26 .0970 .8652 -.0426 .051 Uiso calc R 1 . . H
C31 .1982(4) .6356(3) .0475(3) .0401(13) Uani d . 1 . . C
C32 .2066(4) .6118(3) .1176(3) .0452(14) Uani d . 1 . . C
H32 .2046 .6469 .1527 .054 Uiso calc R 1 . . H
C33 .2178(5) .5363(4) .1353(4) .066(2) Uani d . 1 . . C
H33 .2245 .5209 .1822 .079 Uiso calc R 1 . . H
C34 .2190(7) .4844(4) .0830(5) .083(3) Uani d . 1 . . C
H34 .2258 .4338 .0946 .100 Uiso calc R 1 . . H
C35 .2101(7) .5073(4) .0132(5) .078(2) Uani d . 1 . . C
H35 .2105 .4719 -.0219 .093 Uiso calc R 1 . . H
C36 .2006(5) .5825(3) -.0043(4) .0573(17) Uani d . 1 . . C
H36 .1957 .5975 -.0511 .069 Uiso calc R 1 . . H
C41 .4049(4) .9536(3) .1838(3) .0337(11) Uani d . 1 . . C
C42 .4613(4) .9378(3) .2541(3) .0476(14) Uani d . 1 . . C
H42 .4744 .8884 .2689 .057 Uiso calc R 1 . . H
C43 .4978(5) .9961(4) .3019(4) .0593(18) Uani d . 1 . . C
H43 .5348 .9853 .3488 .071 Uiso calc R 1 . . H
C44 .4800(5) 1.0693(4) .2808(4) .0579(17) Uani d . 1 . . C
H44 .5055 1.1077 .3132 .069 Uiso calc R 1 . . H
C45 .4251(5) 1.0853(3) .2126(4) .0529(16) Uani d . 1 . . C
H45 .4137 1.1350 .1984 .064 Uiso calc R 1 . . H
C46 .3853(4) 1.0282(3) .1634(3) .0404(13) Uani d . 1 . . C
H46 .3459 1.0400 .1172 .048 Uiso calc R 1 . . H
C51 .4633(4) .8089(3) .1546(3) .0361(12) Uani d . 1 . . C
C52 .5657(5) .8276(4) .1608(4) .0533(16) Uani d . 1 . . C
H52 .5820 .8747 .1466 .064 Uiso calc R 1 . . H
C53 .6439(5) .7758(5) .1882(4) .070(2) Uani d . 1 . . C
H53 .7122 .7879 .1910 .084 Uiso calc R 1 . . H
C54 .6203(6) .7066(5) .2113(4) .074(2) Uani d . 1 . . C
H54 .6729 .6721 .2293 .089 Uiso calc R 1 . . H
C55 .5199(6) .6886(4) .2078(4) .0569(17) Uani d . 1 . . C
H55 .5043 .6422 .2241 .068 Uiso calc R 1 . . H
C56 .4405(5) .7406(3) .1794(3) .0459(14) Uani d . 1 . . C
H56 .3723 .7288 .1774 .055 Uiso calc R 1 . . H
C61 .3659(4) .9116(3) .0348(3) .0342(11) Uani d . 1 . . C
C62 .2874(4) .9593(3) -.0039(3) .0462(14) Uani d . 1 . . C
H62 .2330 .9720 .0150 .055 Uiso calc R 1 . . H
C63 .2900(5) .9874(4) -.0693(3) .0511(15) Uani d . 1 . . C
H63 .2386 1.0203 -.0937 .061 Uiso calc R 1 . . H
C64 .3670(5) .9677(4) -.0988(3) .0546(16) Uani d . 1 . . C
H64 .3678 .9863 -.1434 .065 Uiso calc R 1 . . H
C65 .4446(5) .9195(4) -.0619(4) .0545(16) Uani d . 1 . . C
H65 .4974 .9059 -.0820 .065 Uiso calc R 1 . . H
C66 .4436(4) .8919(3) .0039(3) .0434(14) Uani d . 1 . . C
H66 .4958 .8596 .0281 .052 Uiso calc R 1 . . H
B1 .0782(5) .8534(4) .2506(4) .0423(15) Uani d . 1 . . B
B2 .1833(5) .8786(3) .2181(3) .0342(13) Uani d . 1 . . B
B3 .1302(5) .7853(4) .2050(3) .0356(13) Uani d . 1 . . B
B4 -.0048(5) .7896(4) .1932(4) .0393(14) Uani d . 1 . . B
B5 -.0362(5) .8876(4) .1868(4) .0413(15) Uani d . 1 . . B
B6 .0789(5) .9425(4) .2083(4) .0403(15) Uani d . 1 . . B
B8 .0435(5) .7653(3) .1194(3) .0331(13) Uani d . 1 . . B
B9 -.0643(5) .8337(3) .1087(4) .0381(14) Uani d . 1 . . B
B10 -.0023(5) .9379(3) .1208(4) .0389(15) Uani d . 1 . . B
B11 .1378(5) .9345(3) .1397(3) .0348(13) Uani d . 1 . . B
H1 .087(4) .849(3) .309(3) .025(12) Uiso d . 1 . . H
H2 .256(4) .891(3) .251(3) .032(13) Uiso d . 1 . . H
H3 .174(4) .738(3) .226(3) .040(15) Uiso d . 1 . . H
H4 -.050(5) .749(4) .210(3) .059(18) Uiso d . 1 . . H
H5 -.104(4) .911(3) .202(3) .037(14) Uiso d . 1 . . H
H6 .086(4) .998(3) .244(3) .046(16) Uiso d . 1 . . H
H8 .034(4) .709(3) .098(3) .028(13) Uiso d . 1 . . H
H10 -.047(4) .985(3) .089(3) .031(13) Uiso d . 1 . . H
H11 .175(4) .976(3) .118(3) .039(15) Uiso d . 1 . . H
H1U .003(5) .810(3) .068(4) .07(2) Uiso d . 1 . . H
H2U .055(4) .925(3) .094(3) .037(14) Uiso d . 1 . . H
Cl1 .5410(5) .5221(3) .0903(2) .237(3) Uani d . 1 . . Cl
Cl2 .7355(3) .4928(4) .1878(3) .226(3) Uani d . 1 . . Cl
C1S .6056(10) .4766(7) .1599(7) .148(5) Uani d . 1 . . C
H1S .5950 .4235 .1499 .178 Uiso calc R 1 . . H
H2S .5766 .4882 .1993 .178 Uiso calc R 1 . . H

loop_
_atom_site_aniso_label
_atom_site_aniso_U_11
_atom_site_aniso_U_22
_atom_site_aniso_U_33
_atom_site_aniso_U_12
_atom_site_aniso_U_13
_atom_site_aniso_U_23
Pt7 .02531(11) .02416(11) .03163(12) .00079(8) .00662(8) .00101(8)
P1 .0315(7) .0252(6) .0357(7) -.0001(5) .0080(5) -.0005(5)
P2 .0273(6) .0279(6) .0350(7) -.0002(5) .0074(5) -.0001(5)
O1 .0267(19) .047(2) .069(3) .0046(17) .0014(19) -.010(2)
C1 .037(3) .050(4) .059(4) .002(3) .007(3) -.011(3)
C2 .048(4) .083(6) .080(5) .004(4) -.004(4) .000(4)
C3 .064(5) .046(4) .112(7) -.012(4) .015(5) -.004(4)
C11 .034(3) .032(3) .039(3) .001(2) .010(2) -.008(2)
C12 .041(3) .045(3) .048(3) .004(3) .010(3) -.007(3)
C13 .041(4) .061(4) .080(5) .006(3) .019(3) -.014(4)
C14 .051(4) .092(6) .065(5) -.011(4) .033(4) -.022(4)
C15 .055(4) .082(5) .043(4) -.006(4) .015(3) -.007(3)
C16 .043(3) .058(4) .043(3) .000(3) .009(3) .000(3)
C21 .035(3) .033(3) .036(3) -.004(2) .009(2) -.006(2)
C22 .046(3) .039(3) .054(4) -.009(3) .010(3) -.012(3)
C23 .041(3) .079(5) .056(4) -.016(4) .001(3) -.028(4)
C24 .045(4) .082(5) .042(4) .003(4) -.004(3) -.004(3)
C25 .051(4) .056(4) .046(4) .011(3) -.004(3) .010(3)
C26 .041(3) .041(3) .041(3) -.002(3) .004(3) .004(2)
C31 .042(3) .026(3) .055(4) .002(2) .018(3) -.001(2)
C32 .047(3) .039(3) .053(4) .007(3) .020(3) .007(3)
C33 .067(5) .058(4) .077(5) .016(4) .025(4) .029(4)
C34 .115(7) .029(3) .119(7) .013(4) .052(6) .018(4)
C35 .116(7) .031(3) .097(6) .005(4) .048(5) -.009(4)
C36 .079(5) .033(3) .063(4) -.001(3) .027(4) -.006(3)
C41 .030(3) .032(3) .038(3) -.005(2) .009(2) -.007(2)
C42 .049(3) .043(3) .046(3) -.002(3) .004(3) -.006(3)
C43 .062(4) .061(4) .044(4) -.004(3) -.002(3) -.010(3)
C44 .064(4) .048(4) .061(4) -.011(3) .016(3) -.025(3)
C45 .061(4) .032(3) .067(4) -.005(3) .020(3) -.007(3)
C46 .043(3) .032(3) .046(3) -.001(2) .013(3) -.003(2)
C51 .032(3) .036(3) .035(3) .010(2) .000(2) .002(2)
C52 .039(3) .052(4) .065(4) .002(3) .007(3) -.005(3)
C53 .033(3) .085(6) .081(5) .013(4) -.004(3) -.011(4)
C54 .059(5) .072(5) .073(5) .030(4) -.012(4) -.012(4)
C55 .069(5) .044(4) .049(4) .014(3) .001(3) .006(3)
C56 .045(3) .043(3) .044(3) .006(3) .002(3) .001(3)
C61 .036(3) .030(3) .036(3) -.006(2) .008(2) .000(2)
C62 .041(3) .046(3) .051(3) .003(3) .012(3) .007(3)
C63 .049(4) .055(4) .046(3) .003(3) .007(3) .012(3)
C64 .065(4) .057(4) .044(3) -.010(3) .021(3) .009(3)
C65 .057(4) .054(4) .062(4) .001(3) .032(3) .003(3)
C66 .040(3) .042(3) .054(4) .002(3) .022(3) .007(3)
B1 .046(4) .041(4) .041(4) .002(3) .012(3) -.001(3)
B2 .035(3) .033(3) .036(3) -.002(3) .010(3) -.004(3)
B3 .032(3) .037(3) .039(3) .004(3) .012(3) .008(3)
B4 .037(3) .033(3) .054(4) .000(3) .021(3) .009(3)
B5 .034(3) .041(4) .055(4) .003(3) .022(3) -.004(3)
B6 .038(3) .035(3) .044(4) -.004(3) .006(3) -.006(3)
B8 .033(3) .023(3) .043(3) .002(2) .011(3) .006(3)
B9 .028(3) .032(3) .055(4) -.002(2) .013(3) -.004(3)
B10 .029(3) .027(3) .060(4) .005(2) .012(3) .000(3)
B11 .031(3) .029(3) .044(3) .000(2) .011(3) -.005(3)
Cl1 .348(7) .163(4) .142(4) .063(4) -.032(4) .008(3)
Cl2 .124(3) .379(8) .176(4) -.042(4) .042(3) -.059(5)
C1S .185(14) .122(10) .127(10) -.019(9) .025(9) .033(8)

loop_
_atom_type_symbol
_atom_type_description
_atom_type_scat_dispersion_real
_atom_type_scat_dispersion_imag
_atom_type_scat_source
C C .0033 .0016 'International Tables Vol C Tables 4.2.6.8 and 6.1.1.4'
H H .0000 .0000 'International Tables Vol C Tables 4.2.6.8 and 6.1.1.4'
B B .0013 .0007 'International Tables Vol C Tables 4.2.6.8 and 6.1.1.4'
P P .1023 .0942 'International Tables Vol C Tables 4.2.6.8 and 6.1.1.4'
Pt Pt -1.7033 8.3905 'International Tables Vol C Tables 4.2.6.8 and 6.1.1.4'
O O .0106 .0060 'International Tables Vol C Tables 4.2.6.8 and 6.1.1.4'
Cl Cl .1484 .1585 'International Tables Vol C Tables 4.2.6.8 and 6.1.1.4'

loop_
_geom_angle_atom_site_label_1
_geom_angle_atom_site_label_2
_geom_angle_atom_site_label_3
_geom_angle
B3 Pt7 B2 47.8(2)
B3 Pt7 B11 82.4(2)
B2 Pt7 B11 46.2(2)
B3 Pt7 B8 46.2(2)
B2 Pt7 B8 83.7(2)
B11 Pt7 B8 89.7(2)
B3 Pt7 P2 133.49(17)
B2 Pt7 P2 95.47(16)
B11 Pt7 P2 89.28(16)
B8 Pt7 P2 178.97(15)
B3 Pt7 P1 118.17(18)
B2 Pt7 P1 165.92(16)
B11 Pt7 P1 140.00(16)
B8 Pt7 P1 83.72(16)
P2 Pt7 P1 97.15(5)
C31 P1 C11 98.8(2)
C31 P1 C21 108.2(3)
C11 P1 C21 102.8(2)
C31 P1 Pt7 116.38(19)
C11 P1 Pt7 122.91(17)
C21 P1 Pt7 106.36(17)
C61 P2 C51 108.7(3)
C61 P2 C41 104.5(2)
C51 P2 C41 99.8(2)
C61 P2 Pt7 114.92(17)
C51 P2 Pt7 109.18(19)
C41 P2 Pt7 118.51(16)
B9 O1 C1 121.9(4)
O1 C1 C2 107.0(5)
O1 C1 C3 110.2(6)
C2 C1 C3 111.7(6)
O1 C1 H1F 109.3
C2 C1 H1F 109.3
C3 C1 H1F 109.3
C1 C2 H2A 109.5
C1 C2 H2B 109.5
H2A C2 H2B 109.5
C1 C2 H2C 109.5
H2A C2 H2C 109.5
H2B C2 H2C 109.5
C1 C3 H3A 109.5
C1 C3 H3B 109.5
H3A C3 H3B 109.5
C1 C3 H3C 109.5
H3A C3 H3C 109.5
H3B C3 H3C 109.5
C16 C11 C12 118.8(5)
C16 C11 P1 122.5(4)
C12 C11 P1 118.6(4)
C13 C12 C11 120.2(6)
C13 C12 H12 119.9
C11 C12 H12 119.9
C14 C13 C12 120.2(6)
C14 C13 H13 119.9
C12 C13 H13 119.9
C13 C14 C15 120.2(6)
C13 C14 H14 119.9
C15 C14 H14 119.9
C14 C15 C16 120.3(7)
C14 C15 H15 119.9
C16 C15 H15 119.9
C11 C16 C15 120.3(6)
C11 C16 H16 119.8
C15 C16 H16 119.8
C22 C21 C26 118.7(5)
C22 C21 P1 123.7(4)
C26 C21 P1 117.6(4)
C21 C22 C23 120.2(6)
C21 C22 H22 119.9
C23 C22 H22 119.9
C24 C23 C22 120.3(6)
C24 C23 H23 119.9
C22 C23 H23 119.9
C25 C24 C23 119.5(6)
C25 C24 H24 120.2
C23 C24 H24 120.2
C24 C25 C26 120.4(6)
C24 C25 H25 119.8
C26 C25 H25 119.8
C25 C26 C21 120.8(6)
C25 C26 H26 119.6
C21 C26 H26 119.6
C36 C31 C32 119.0(5)
C36 C31 P1 119.8(5)
C32 C31 P1 121.1(4)
C33 C32 C31 120.6(6)
C33 C32 H32 119.7
C31 C32 H32 119.7
C34 C33 C32 119.6(7)
C34 C33 H33 120.2
C32 C33 H33 120.2
C33 C34 C35 120.3(6)
C33 C34 H34 119.8
C35 C34 H34 119.8
C36 C35 C34 120.2(7)
C36 C35 H35 119.9
C34 C35 H35 119.9
C35 C36 C31 120.3(7)
C35 C36 H36 119.8
C31 C36 H36 119.8
C42 C41 C46 118.7(5)
C42 C41 P2 119.3(4)
C46 C41 P2 122.0(4)
C43 C42 C41 119.8(6)
C43 C42 H42 120.1
C41 C42 H42 120.1
C44 C43 C42 121.0(6)
C44 C43 H43 119.5
C42 C43 H43 119.5
C45 C44 C43 119.7(6)
C45 C44 H44 120.2
C43 C44 H44 120.2
C44 C45 C46 121.0(6)
C44 C45 H45 119.5
C46 C45 H45 119.5
C41 C46 C45 119.7(5)
C41 C46 H46 120.1
C45 C46 H46 120.1
C56 C51 C52 119.6(5)
C56 C51 P2 118.7(4)
C52 C51 P2 121.6(4)
C51 C52 C53 120.0(6)
C51 C52 H52 120.0
C53 C52 H52 120.0
C54 C53 C52 120.2(7)
C54 C53 H53 119.9
C52 C53 H53 119.9
C55 C54 C53 120.3(6)
C55 C54 H54 119.8
C53 C54 H54 119.8
C54 C55 C56 119.6(7)
C54 C55 H55 120.2
C56 C55 H55 120.2
C51 C56 C55 120.2(6)
C51 C56 H56 119.9
C55 C56 H56 119.9
C66 C61 C62 118.0(5)
C66 C61 P2 123.4(4)
C62 C61 P2 118.6(4)
C63 C62 C61 120.6(6)
C63 C62 H62 119.7
C61 C62 H62 119.7
C64 C63 C62 120.5(6)
C64 C63 H63 119.7
C62 C63 H63 119.7
C63 C64 C65 119.7(6)
C63 C64 H64 120.1
C65 C64 H64 120.1
C66 C65 C64 120.3(6)
C66 C65 H65 119.9
C64 C65 H65 119.9
C65 C66 C61 120.8(6)
C65 C66 H66 119.6
C61 C66 H66 119.6
B2 B1 B3 61.7(4)
B2 B1 B4 111.8(5)
B3 B1 B4 60.3(4)
B2 B1 B6 60.1(4)
B3 B1 B6 109.3(5)
B4 B1 B6 111.5(5)
B2 B1 B5 106.6(5)
B3 B1 B5 105.8(5)
B4 B1 B5 60.7(4)
B6 B1 B5 59.6(4)
B2 B1 H1 121(2)
B3 B1 H1 121(3)
B4 B1 H1 118(3)
B6 B1 H1 122(3)
B5 B1 H1 124(2)
B1 B2 B6 60.9(4)
B1 B2 B11 109.2(4)
B6 B2 B11 58.2(3)
B1 B2 B3 59.2(4)
B6 B2 B3 107.9(4)
B11 B2 B3 111.6(4)
B1 B2 Pt7 117.9(4)
B6 B2 Pt7 118.4(4)
B11 B2 Pt7 68.4(3)
B3 B2 Pt7 65.0(3)
B1 B2 H2 123(3)
B6 B2 H2 121(3)
B11 B2 H2 117(3)
B3 B2 H2 124(3)
Pt7 B2 H2 109(3)
B1 B3 B4 60.0(4)
B1 B3 B8 111.0(4)
B4 B3 B8 60.2(4)
B1 B3 B2 59.1(4)
B4 B3 B2 109.3(4)
B8 B3 B2 116.7(4)
B1 B3 Pt7 119.8(4)
B4 B3 Pt7 122.1(4)
B8 B3 Pt7 70.5(3)
B2 B3 Pt7 67.2(3)
B1 B3 H3 128(3)
B4 B3 H3 122(3)
B8 B3 H3 111(3)
B2 B3 H3 122(3)
Pt7 B3 H3 102(3)
B1 B4 B3 59.8(4)
B1 B4 B8 111.0(4)
B3 B4 B8 60.3(3)
B1 B4 B9 109.8(5)
B3 B4 B9 108.7(4)
B8 B4 B9 62.8(4)
B1 B4 B5 60.6(4)
B3 B4 B5 105.3(4)
B8 B4 B5 108.2(4)
B9 B4 B5 58.1(4)
B1 B4 H4 125(3)
B3 B4 H4 126(3)
B8 B4 H4 117(3)
B9 B4 H4 116(3)
B5 B4 H4 123(3)
B10 B5 B9 71.4(4)
B10 B5 B6 59.8(4)
B9 B5 B6 118.2(5)
B10 B5 B1 109.7(4)
B9 B5 B1 110.5(5)
B6 B5 B1 60.1(4)
B10 B5 B4 117.0(5)
B9 B5 B4 60.9(4)
B6 B5 B4 110.3(4)
B1 B5 B4 58.7(4)
B10 B5 H5 114(3)
B9 B5 H5 116(3)
B6 B5 H5 117(3)
B1 B5 H5 123(3)
B4 B5 H5 122(3)
B11 B6 B10 63.0(4)
B11 B6 B2 61.0(4)
B10 B6 B2 109.7(4)
B11 B6 B5 109.1(4)
B10 B6 B5 58.5(4)
B2 B6 B5 106.3(4)
B11 B6 B1 109.9(5)
B10 B6 B1 108.8(4)
B2 B6 B1 58.9(4)
B5 B6 B1 60.3(4)
B11 B6 H6 122(3)
B10 B6 H6 122(3)
B2 B6 H6 122(3)
B5 B6 H6 121(3)
B1 B6 H6 119(3)
B4 B8 B3 59.5(4)
B4 B8 B9 59.1(4)
B3 B8 B9 105.2(4)
B4 B8 Pt7 115.3(4)
B3 B8 Pt7 63.3(3)
B9 B8 Pt7 114.0(3)
B4 B8 H8 121(3)
B3 B8 H8 121(3)
B9 B8 H8 124(3)
Pt7 B8 H8 113(3)
B4 B8 H1U 108(3)
B3 B8 H1U 129(3)
B9 B8 H1U 50(3)
Pt7 B8 H1U 86(3)
H8 B8 H1U 107(4)
O1 B9 B5 120.0(5)
O1 B9 B4 129.9(5)
B5 B9 B4 60.9(4)
O1 B9 B8 129.0(5)
B5 B9 B8 106.8(4)
B4 B9 B8 58.2(3)
O1 B9 B10 115.3(5)
B5 B9 B10 53.8(3)
B4 B9 B10 103.4(4)
B8 B9 B10 107.9(4)
O1 B9 H1U 108(3)
B5 B9 H1U 129(3)
B4 B9 H1U 101(3)
B8 B9 H1U 43(3)
B10 B9 H1U 92(3)
B5 B10 B6 61.8(4)
B5 B10 B11 107.7(5)
B6 B10 B11 58.0(4)
B5 B10 B9 54.8(3)
B6 B10 B9 106.5(4)
B11 B10 B9 111.3(4)
B5 B10 H10 126(3)
B6 B10 H10 127(3)
B11 B10 H10 121(3)
B9 B10 H10 119(3)
B5 B10 H2U 128(3)
B6 B10 H2U 98(3)
B11 B10 H2U 41(3)
B9 B10 H2U 94(3)
H10 B10 H2U 105(4)
B6 B11 B2 60.8(4)
B6 B11 B10 59.0(4)
B2 B11 B10 106.5(4)
B6 B11 Pt7 118.1(4)
B2 B11 Pt7 65.4(3)
B10 B11 Pt7 114.0(3)
B6 B11 H11 129(3)
B2 B11 H11 131(3)
B10 B11 H11 119(3)
Pt7 B11 H11 109(3)
B6 B11 H2U 93(2)
B2 B11 H2U 124(3)
B10 B11 H2U 35(2)
Pt7 B11 H2U 93(3)
H11 B11 H2U 105(4)
Cl1 C1S Cl2 116.7(8)
Cl1 C1S H1S 108.1
Cl2 C1S H1S 108.1
Cl1 C1S H2S 108.1
Cl2 C1S H2S 108.1
H1S C1S H2S 107.3

loop_
_geom_bond_atom_site_label_1
_geom_bond_atom_site_label_2
_geom_bond_site_symmetry_2
_geom_bond_distance
_geom_bond_publ_flag
Pt7 B3 . 2.205(6) ?
Pt7 B2 . 2.243(6) ?
Pt7 B11 . 2.294(6) ?
Pt7 B8 . 2.327(6) ?
Pt7 P2 . 2.3325(14) ?
Pt7 P1 . 2.3636(14) ?
P1 C31 . 1.825(5) ?
P1 C11 . 1.834(5) ?
P1 C21 . 1.834(5) ?
P2 C61 . 1.821(5) ?
P2 C51 . 1.830(5) ?
P2 C41 . 1.835(5) ?
O1 B9 . 1.384(7) ?
O1 C1 . 1.431(7) ?
C1 C2 . 1.514(9) ?
C1 C3 . 1.517(9) ?
C1 H1F . .9800 ?
C2 H2A . .9600 ?
C2 H2B . .9600 ?
C2 H2C . .9600 ?
C3 H3A . .9600 ?
C3 H3B . .9600 ?
C3 H3C . .9600 ?
C11 C16 . 1.378(8) ?
C11 C12 . 1.395(8) ?
C12 C13 . 1.381(9) ?
C12 H12 . .9300 ?
C13 C14 . 1.367(10) ?
C13 H13 . .9300 ?
C14 C15 . 1.368(10) ?
C14 H14 . .9300 ?
C15 C16 . 1.387(9) ?
C15 H15 . .9300 ?
C16 H16 . .9300 ?
C21 C22 . 1.378(7) ?
C21 C26 . 1.384(7) ?
C22 C23 . 1.400(9) ?
C22 H22 . .9300 ?
C23 C24 . 1.373(10) ?
C23 H23 . .9300 ?
C24 C25 . 1.371(10) ?
C24 H24 . .9300 ?
C25 C26 . 1.382(8) ?
C25 H25 . .9300 ?
C26 H26 . .9300 ?
C31 C36 . 1.389(8) ?
C31 C32 . 1.398(8) ?
C32 C33 . 1.390(9) ?
C32 H32 . .9300 ?
C33 C34 . 1.377(11) ?
C33 H33 . .9300 ?
C34 C35 . 1.387(11) ?
C34 H34 . .9300 ?
C35 C36 . 1.382(9) ?
C35 H35 . .9300 ?
C36 H36 . .9300 ?
C41 C42 . 1.393(8) ?
C41 C46 . 1.395(7) ?
C42 C43 . 1.391(8) ?
C42 H42 . .9300 ?
C43 C44 . 1.370(9) ?
C43 H43 . .9300 ?
C44 C45 . 1.356(9) ?
C44 H44 . .9300 ?
C45 C46 . 1.398(8) ?
C45 H45 . .9300 ?
C46 H46 . .9300 ?
C51 C56 . 1.377(8) ?
C51 C52 . 1.388(8) ?
C52 C53 . 1.391(9) ?
C52 H52 . .9300 ?
C53 C54 . 1.381(11) ?
C53 H53 . .9300 ?
C54 C55 . 1.371(11) ?
C54 H54 . .9300 ?
C55 C56 . 1.409(8) ?
C55 H55 . .9300 ?
C56 H56 . .9300 ?
C61 C66 . 1.383(7) ?
C61 C62 . 1.403(7) ?
C62 C63 . 1.375(8) ?
C62 H62 . .9300 ?
C63 C64 . 1.359(9) ?
C63 H63 . .9300 ?
C64 C65 . 1.388(9) ?
C64 H64 . .9300 ?
C65 C66 . 1.371(8) ?
C65 H65 . .9300 ?
C66 H66 . .9300 ?
B1 B2 . 1.756(9) ?
B1 B3 . 1.757(9) ?
B1 B4 . 1.761(10) ?
B1 B6 . 1.792(9) ?
B1 B5 . 1.796(10) ?
B1 H1 . 1.10(5) ?
B2 B6 . 1.778(9) ?
B2 B11 . 1.780(9) ?
B2 B3 . 1.803(9) ?
B2 H2 . 1.04(5) ?
B3 B4 . 1.766(9) ?
B3 B8 . 1.781(9) ?
B3 H3 . 1.05(6) ?
B4 B8 . 1.779(9) ?
B4 B9 . 1.796(10) ?
B4 B5 . 1.797(9) ?
B4 H4 . 1.06(6) ?
B5 B10 . 1.724(9) ?
B5 B9 . 1.746(9) ?
B5 B6 . 1.782(9) ?
B5 H5 . 1.11(5) ?
B6 B11 . 1.730(9) ?
B6 B10 . 1.748(9) ?
B6 H6 . 1.20(6) ?
B8 B9 . 1.862(8) ?
B8 H8 . 1.08(5) ?
B8 H1U . 1.28(7) ?
B9 B10 . 2.025(9) ?
B9 H1U . 1.42(7) ?
B10 B11 . 1.818(9) ?
B10 H10 . 1.11(5) ?
B10 H2U . 1.07(5) ?
B11 H11 . 1.04(5) ?
B11 H2U . 1.23(5) ?
Cl1 C1S . 1.609(12) ?
Cl2 C1S . 1.704(13) ?
C1S H1S . .9700 ?
C1S H2S . .9700 ?
